data_1100449
loop_
_publ_author_name
'Boln, Carsten'
'Luong, Thi Kim Khanh'
'Harms, Klaus'

_publ_section_title
;
 Bis[2-(oxazolinyl)phenolato]oxovanadium(IV) Complexes:
 Syntheses, Crystal Structures and Catalyses
;
_journal_coden_ASTM CHBRFW
_journal_issue 7
_journal_name_full 'Chemische Berichte/Recueil'
_journal_page_first 887
_journal_page_last 890
_journal_paper_doi 10.1002/cber.19971300712
_journal_volume 130
_journal_year 1997
_chemical_formula_sum 'C24 H28 N2 O5 V'
_space_group_IT_number 19
_symmetry_cell_setting orthorhombic
_symmetry_Int_Tables_number 19
_symmetry_space_group_name_Hall 'P 2ac 2ab'
_symmetry_space_group_name_H-M 'P 21 21 21'
_cell_angle_alpha 90
_cell_angle_beta 90
_cell_angle_gamma 90
_cell_formula_units_Z 4
_cell_length_a 10.090(1)
_cell_length_b 11.779(3)
_cell_length_c 19.825(3)
_cod_original_formula_sum 'C24 H28 N2 O5 V1'
_cod_database_code 1100449

loop_
_symmetry_equiv_pos_site_id
_symmetry_equiv_pos_as_xyz
1 x,y,z
2 1/2-x,-y,1/2+z
3 -x,1/2+y,1/2-z
4 1/2+x,1/2-y,-z

loop_
_atom_site_label
_atom_site_type_symbol
_atom_site_fract_x
_atom_site_fract_y
_atom_site_fract_z
V1 V 0.18939(11) 0.83310(8) 0.87923(5)
O1 O 0.0415(4) 0.7846(3) 0.8737(2)
O2 O 0.2171(5) 0.9174(3) 0.9606(2)
N1 N 0.1702(5) 0.9908(4) 0.8336(2)
C1 C 0.1837(8) 1.0901(5) 0.8615(3)
O3 O 0.1707(6) 1.1787(4) 0.8196(3)
C2 C 0.1616(9) 1.1349(6) 0.7518(4)
H1 H 0.2458(9) 1.1461(6) 0.7271(4)
H2 H 0.0890(9) 1.1723(6) 0.7266(4)
C3 C 0.1321(7) 1.0063(6) 0.7622(3)
H3 H 0.1909(7) 0.9597(6) 0.7325(3)
C4 C 0.2240(6) 1.0253(5) 0.9781(3)
C5 C 0.2103(9) 1.1137(6) 0.9323(4)
C6 C 0.2196(15) 1.2260(7) 0.9540(6)
H4 H 0.2087(15) 1.2861(7) 0.9226(6)
C7 C 0.2443(15) 1.2501(8) 1.0208(6)
H5 H 0.2514(15) 1.3267(8) 1.0354(6)
C8 C 0.2588(10) 1.1619(7) 1.0665(5)
H6 H 0.2772(10) 1.1782(7) 1.1125(5)
C9 C 0.2467(7) 1.0520(6) 1.0459(4)
H7 H 0.2538(7) 0.9925(6) 1.0781(4)
C10 C -0.0138(7) 0.9733(6) 0.7507(4)
H8 H -0.0237(7) 0.8922(6) 0.7647(4)
C11 C -0.0491(9) 0.9799(7) 0.6756(4)
H9 H 0.0116(36) 0.9317(38) 0.6497(5)
H10 H -0.0412(54) 1.0586(11) 0.6601(8)
H11 H -0.1403(21) 0.9536(44) 0.6689(5)
C12 C -0.1094(8) 1.0419(8) 0.7927(4)
H12 H -0.0919(36) 1.0285(37) 0.8407(4)
H13 H -0.2005(8) 1.0190(33) 0.7821(20)
H14 H -0.0981(38) 1.1228(8) 0.7826(20)
N2 N 0.2877(5) 0.7035(4) 0.9287(2)
C13 C 0.3583(6) 0.6246(5) 0.9023(3)
O4 O 0.4069(5) 0.5452(4) 0.9431(2)
C14 C 0.3678(7) 0.5767(6) 1.0114(3)
H15 H 0.4468(7) 0.5905(6) 1.0398(3)
H16 H 0.3139(7) 0.5159(6) 1.0323(3)
C15 C 0.2871(6) 0.6844(5) 1.0036(3)
H17 H 0.3356(6) 0.7483(5) 1.0259(3)
C16 C 0.3643(6) 0.7029(6) 0.7864(3)
C17 C 0.3916(7) 0.6136(5) 0.8306(3)
C18 C 0.4627(7) 0.5181(6) 0.8091(4)
H18 H 0.4810(7) 0.4585(6) 0.8400(4)
C19 C 0.5062(7) 0.5102(7) 0.7433(4)
H19 H 0.5529(7) 0.4448(7) 0.7284(4)
C20 C 0.4809(7) 0.5986(7) 0.6997(4)
H20 H 0.5105(7) 0.5933(7) 0.6543(4)
C21 C 0.4143(7) 0.6940(6) 0.7200(3)
H21 H 0.4016(7) 0.7548(6) 0.6892(3)
C22 C 0.1454(6) 0.6785(6) 1.0328(3)
H22 H 0.0989(6) 0.7504(6) 1.0201(3)
C23 C 0.0652(7) 0.5810(6) 1.0054(4)
H23 H 0.0579(38) 0.5881(22) 0.9563(5)
H24 H -0.0235(16) 0.5822(23) 1.0254(18)
H25 H 0.1091(24) 0.5092(7) 1.0166(20)
C24 C 0.1544(7) 0.6751(7) 1.1099(3)
H26 H 0.2083(41) 0.7390(25) 1.1257(3)
H27 H 0.1956(45) 0.6036(20) 1.1240(3)
H28 H 0.0653(8) 0.6806(42) 1.1292(3)
O5 O 0.2958(5) 0.7943(3) 0.8026(2)

loop_
_atom_type_symbol
_atom_type_radius_bond
C 0.68
H 0.23
N 0.68
O 0.68
V 1.32
